data_4331817
loop_
_publ_author_name
'Lu, Ying'
'Xu, Yan'
'Li, Yangguang'
'Wang, Enbo'
'Xu, Xinxin'
'Ma, Ying'

_publ_section_title
;
 New Polyoxometalate Compounds Built up of Lacunary Wells--Dawson
 Anions and Trivalent Lanthanide Cations
;
_journal_coden_ASTM INOCAJ
_journal_issue 5
_journal_name_full 'Inorganic Chemistry'
_journal_page_first 2055
_journal_page_last 2060
_journal_paper_doi 10.1021/ic0515857
_journal_volume 45
_journal_year 2006
_chemical_formula_sum 'H42 K Na3 Nd2 O82 P2 W17'
_chemical_formula_weight 4938.28
_chemical_name_systematic ?
_space_group_IT_number 14
_symmetry_cell_setting monoclinic
_symmetry_space_group_name_Hall '-P 2yn'
_symmetry_space_group_name_H-M 'P 1 21/n 1'
_atom_sites_solution_hydrogens geom
_atom_sites_solution_primary direct
_atom_sites_solution_secondary difmap
_audit_creation_method SHELXL-97
_cell_angle_alpha 90.00
_cell_angle_beta 100.419(2)
_cell_angle_gamma 90.00
_cell_formula_units_Z 4
_cell_length_a 17.3456(15)
_cell_length_b 23.918(2)
_cell_length_c 19.3417(17)
_cell_measurement_reflns_used 43007
_cell_measurement_temperature 293(2)
_cell_measurement_theta_max 28.36
_cell_measurement_theta_min 1.37
_cell_volume 7892.0(12)
_computing_cell_refinement 'Bruker SMART'
_computing_data_collection 'Bruker SMART'
_computing_data_reduction 'Bruker SAINT'
_computing_molecular_graphics 'Bruker SHELXTL'
_computing_publication_material 'Bruker SHELXTL'
_computing_structure_refinement 'SHELXL-97 (Sheldrick, 1997)'
_computing_structure_solution 'SHELXS-97 (Sheldrick, 1990)'
_diffrn_ambient_temperature 293(2)
_diffrn_measured_fraction_theta_full 0.996
_diffrn_measured_fraction_theta_max 0.996
_diffrn_measurement_device_type 'Bruker Smart Apex2 CCD'
_diffrn_measurement_method '\w scans'
_diffrn_radiation_monochromator graphite
_diffrn_radiation_source 'fine-focus sealed tube'
_diffrn_radiation_type MoK\a
_diffrn_radiation_wavelength 0.71073
_diffrn_reflns_av_R_equivalents 0.0633
_diffrn_reflns_av_sigmaI/netI 0.0858
_diffrn_reflns_limit_h_max 20
_diffrn_reflns_limit_h_min -21
_diffrn_reflns_limit_k_max 27
_diffrn_reflns_limit_k_min -29
_diffrn_reflns_limit_l_max 23
_diffrn_reflns_limit_l_min -19
_diffrn_reflns_number 43007
_diffrn_reflns_theta_full 26.00
_diffrn_reflns_theta_max 26.00
_diffrn_reflns_theta_min 1.37
_exptl_absorpt_coefficient_mu 26.179
_exptl_absorpt_correction_T_max 0.3026
_exptl_absorpt_correction_T_min 0.1794
_exptl_absorpt_correction_type multi-scan
_exptl_crystal_colour 'pale pink'
_exptl_crystal_density_diffrn 4.156
_exptl_crystal_density_method 'not measured'
_exptl_crystal_description block
_exptl_crystal_F_000 8632
_exptl_crystal_size_max 0.10
_exptl_crystal_size_mid 0.08
_exptl_crystal_size_min 0.06
_refine_diff_density_max 4.591
_refine_diff_density_min -8.132
_refine_diff_density_rms 0.549
_refine_ls_extinction_method none
_refine_ls_goodness_of_fit_ref 1.043
_refine_ls_hydrogen_treatment mixed
_refine_ls_matrix_type full
_refine_ls_number_parameters 1010
_refine_ls_number_reflns 15456
_refine_ls_number_restraints 423
_refine_ls_restrained_S_all 1.036
_refine_ls_R_factor_all 0.0916
_refine_ls_R_factor_gt 0.0514
_refine_ls_shift/su_max 0.004
_refine_ls_shift/su_mean 0.000
_refine_ls_structure_factor_coef Fsqd
_refine_ls_weighting_details 'calc w=1/[\s^2^(Fo^2^)+(0.0850P)^2^+0.0000P] where P=(Fo^2^+2Fc^2^)/3'
_refine_ls_weighting_scheme calc
_refine_ls_wR_factor_gt 0.1466
_refine_ls_wR_factor_ref 0.1615
_reflns_number_gt 9814
_reflns_number_total 15456
_reflns_threshold_expression >2sigma(I)
_cod_data_source_file ic0515857sup1.cif
_cod_data_source_block 1a
_cod_depositor_comments
;
The following automatic conversions were performed:

'_symmetry_cell_setting' value 'Monoclinic' changed to 'monoclinic'
according to /home/saulius/struct/CIF-dictionaries/cif_core.dic
dictionary named 'cif_core.dic' version 2.4.2 from
2011-04-26.

'_exptl_absorpt_correction_type' value 'Multi-scan'
changed to 'multi-scan' according to
/home/saulius/struct/CIF-dictionaries/cif_core.dic dictionary named
'cif_core.dic' version 2.4.2 from 2011-04-26.

Automatic conversion script
Id: cif_fix_values 1891 2012-01-12 08:04:46Z andrius 
;
_cod_original_sg_symbol_H-M P2(1)/n
_cod_database_code 4331817

loop_
_symmetry_equiv_pos_as_xyz
'x, y, z'
'-x+1/2, y+1/2, -z+1/2'
'-x, -y, -z'
'x-1/2, -y-1/2, z-1/2'

loop_
_atom_site_label
_atom_site_type_symbol
_atom_site_fract_x
_atom_site_fract_y
_atom_site_fract_z
_atom_site_U_iso_or_equiv
_atom_site_adp_type
_atom_site_occupancy
_atom_site_symmetry_multiplicity
_atom_site_calc_flag
_atom_site_refinement_flags
_atom_site_disorder_group
W1 W -0.55287(3) 0.98675(2) 0.60292(3) 0.01029(13) Uani 1 1 d . .
W2 W -0.51374(3) 0.98923(2) 0.77890(3) 0.01170(13) Uani 1 1 d . .
W3 W -0.47751(3) 0.85976(2) 0.87828(3) 0.01571(15) Uani 1 1 d . .
W4 W -0.57335(3) 0.85484(2) 0.51068(3) 0.01108(13) Uani 1 1 d . .
W5 W -0.79062(3) 0.85024(2) 0.52376(3) 0.01520(14) Uani 1 1 d . .
W6 W -0.69215(4) 0.85620(3) 0.89261(3) 0.02354(16) Uani 1 1 d . .
W7 W -0.49812(4) 0.73744(2) 0.79262(3) 0.01867(15) Uani 1 1 d . .
W8 W -0.77011(3) 0.98583(2) 0.61750(3) 0.01525(14) Uani 1 1 d . .
W9 W -0.72812(3) 0.98754(3) 0.79315(3) 0.01937(15) Uani 1 1 d . .
W10 W -0.55454(4) 0.73551(2) 0.60148(3) 0.02031(16) Uani 1 1 d . .
W11 W -0.33334(3) 0.90715(2) 0.76602(3) 0.01335(14) Uani 1 1 d . .
W12 W -0.76804(4) 0.73071(3) 0.61428(3) 0.02510(17) Uani 1 1 d . .
W13 W -0.35309(4) 0.78505(2) 0.68195(3) 0.01670(15) Uani 1 1 d . .
W14 W -0.71247(4) 0.73381(3) 0.80792(3) 0.02654(17) Uani 1 1 d . .
W15 W -0.94089(3) 0.89418(3) 0.62821(4) 0.02687(17) Uani 1 1 d . .
W16 W -0.91538(4) 0.77245(3) 0.72084(4) 0.03513(19) Uani 1 1 d . .
W17 W -0.89545(4) 0.89538(3) 0.80714(4) 0.0354(2) Uani 1 1 d . .
P1 P -0.7518(2) 0.85749(16) 0.7099(2) 0.0153(9) Uani 1 1 d . .
P2 P -0.5200(2) 0.86003(14) 0.69404(19) 0.0110(9) Uani 1 1 d . .
Nd1 Nd -0.35279(4) 0.91504(3) 0.56457(4) 0.01517(19) Uani 1 1 d . .
Nd2 Nd -0.25160(10) 0.62934(6) 0.71018(8) 0.0832(5) Uani 1 1 d D .
K1 K -0.5855(2) 1.10756(19) 0.8893(2) 0.0493(12) Uani 1 1 d . .
Na1 Na -0.1784(3) 0.9679(2) 0.9357(3) 0.0218(13) Uani 1 1 d DU .
Na2 Na -0.6003(6) 0.6015(5) 0.8578(6) 0.025(2) Uani 0.539(11) 1 d PU 1
Na2A Na -0.5570(11) 0.6135(8) 0.9168(10) 0.067(3) Uani 0.461(11) 1 d PU 2
Na3 Na -0.2408(6) 0.7613(5) 0.5254(6) 0.125(5) Uani 1 1 d D .
O1 O -0.8904(5) 0.8594(4) 0.5647(6) 0.026(3) Uani 1 1 d U .
O2 O -0.6675(6) 0.7350(4) 0.5935(5) 0.021(3) Uani 1 1 d U .
O3 O -0.4397(6) 0.8744(4) 0.9649(5) 0.029(3) Uani 1 1 d . .
O4 O -0.8072(6) 0.8655(5) 0.8651(6) 0.031(3) Uani 1 1 d U .
O5 O -0.4462(5) 0.7533(4) 0.6238(5) 0.017(2) Uani 1 1 d U .
O6 O -0.5885(6) 0.8472(4) 0.8939(5) 0.025(3) Uani 1 1 d . .
O7 O -0.4823(5) 1.0454(4) 0.8310(5) 0.017(2) Uani 1 1 d . .
O8 O -0.4115(5) 0.9644(4) 0.7699(5) 0.012(2) Uani 1 1 d U .
O9 O -0.7664(5) 1.0224(4) 0.7065(5) 0.019(2) Uani 1 1 d U .
O10 O -0.5252(5) 1.0264(4) 0.6900(5) 0.014(2) Uani 1 1 d U .
O11 O -0.4076(5) 0.7567(4) 0.7598(5) 0.016(2) Uani 1 1 d U .
O12 O -0.6898(5) 0.8414(4) 0.5131(5) 0.019(3) Uani 1 1 d . .
O13 O -0.5515(6) 0.7234(4) 0.6993(5) 0.021(3) Uani 1 1 d . .
O14 O -0.6668(5) 0.9947(4) 0.6226(5) 0.016(2) Uani 1 1 d . .
O15 O -0.6256(5) 0.9984(4) 0.7771(5) 0.019(3) Uani 1 1 d . .
O16 O -0.9759(6) 0.8204(5) 0.6542(6) 0.031(3) Uani 1 1 d U .
O17 O -0.8376(6) 0.8599(5) 0.4386(6) 0.033(3) Uani 1 1 d . .
O18 O -0.8634(6) 0.7451(5) 0.6483(6) 0.031(3) Uani 1 1 d . .
O19 O -0.8087(6) 1.0390(4) 0.5620(6) 0.033(3) Uani 1 1 d . .
O20 O -0.2874(7) 0.7271(4) 0.6893(6) 0.036(3) Uani 1 1 d U .
O21 O -0.8743(5) 0.9548(4) 0.6319(6) 0.027(3) Uani 1 1 d U .
O22 O -0.5722(6) 1.0402(4) 0.5438(5) 0.020(2) Uani 1 1 d U .
O23 O -0.2576(5) 0.9320(4) 0.8287(6) 0.025(3) Uani 1 1 d U .
O24 O -0.9596(6) 0.9154(5) 0.7221(6) 0.037(3) Uani 1 1 d U .
O25 O -0.6884(6) 0.8692(5) 0.9787(5) 0.033(3) Uani 1 1 d . .
O26 O -0.5338(5) 0.8312(4) 0.7626(5) 0.018(2) Uani 1 1 d U .
O27 O -0.4761(6) 0.6722(4) 0.8238(6) 0.031(3) Uani 1 1 d . .
O28 O -0.6096(6) 0.7371(4) 0.8153(5) 0.026(3) Uani 1 1 d U .
O29 O -0.8103(6) 0.7709(4) 0.5302(5) 0.026(3) Uani 1 1 d . .
O30 O -0.6874(6) 0.9294(4) 0.8577(5) 0.024(3) Uani 1 1 d . .
O31 O -0.5168(5) 0.9309(4) 0.8436(5) 0.019(2) Uani 1 1 d U .
O32 O -0.5940(6) 0.8661(4) 0.4198(5) 0.023(3) Uani 1 1 d . .
O33 O -0.8281(6) 0.9567(5) 0.7951(6) 0.034(3) Uani 1 1 d . .
O34 O -0.5655(5) 0.8283(4) 0.6300(5) 0.015(2) Uani 1 1 d U .
O35 O -0.7431(5) 0.8259(4) 0.6421(5) 0.018(2) Uani 1 1 d U .
O36 O -0.8428(6) 0.8553(4) 0.7143(5) 0.026(3) Uani 1 1 d . .
O37 O -0.5512(5) 0.9211(4) 0.6930(5) 0.014(2) Uani 1 1 d U .
O38 O -0.4715(5) 0.8654(4) 0.5305(5) 0.015(2) Uani 1 1 d U .
O39 O -0.7073(6) 0.8282(4) 0.7750(5) 0.022(3) Uani 1 1 d U .
O40 O -0.7093(6) 0.7777(4) 0.8905(5) 0.031(3) Uani 1 1 d . .
O41 O -0.3244(5) 0.8234(4) 0.6133(5) 0.016(2) Uani 1 1 d U .
O42 O -0.3905(6) 0.8701(4) 0.8373(5) 0.020(3) Uani 1 1 d . .
O43 O -0.3101(5) 0.9338(4) 0.6867(5) 0.013(2) Uani 1 1 d U .
O44 O -0.7298(6) 0.9185(4) 0.7078(5) 0.025(3) Uani 1 1 d . .
O45 O -0.4679(6) 0.7794(4) 0.8774(5) 0.020(3) Uani 1 1 d U .
O46 O -0.4554(5) 0.9685(4) 0.5988(5) 0.0108(19) Uani 1 1 d U .
O47 O -0.7749(5) 0.9250(4) 0.5526(5) 0.015(2) Uani 1 1 d U .
O48 O -0.5647(5) 0.7738(3) 0.5149(5) 0.012(2) Uani 1 1 d U .
O49 O -0.2977(5) 0.8324(4) 0.7555(5) 0.014(2) Uani 1 1 d U .
O50 O -0.4312(5) 0.8606(3) 0.6903(4) 0.007(2) Uani 1 1 d U .
O51 O -0.5988(5) 0.9269(4) 0.5445(5) 0.016(2) Uani 1 1 d U .
O52 O -0.9486(7) 0.9222(5) 0.8665(7) 0.052(4) Uani 1 1 d . .
O53 O -0.8241(6) 0.7501(5) 0.7844(6) 0.035(3) Uani 1 1 d U .
O54 O -1.0250(6) 0.9165(5) 0.5780(6) 0.031(3) Uani 1 1 d U .
O55 O -0.9389(6) 0.8235(5) 0.7913(6) 0.043(3) Uani 1 1 d U .
O56 O -0.7227(6) 0.7185(4) 0.7099(5) 0.028(3) Uani 1 1 d U .
O57 O -0.7886(7) 0.6641(5) 0.5871(6) 0.037(3) Uani 1 1 d U .
O58 O -0.7318(6) 1.0424(5) 0.8468(6) 0.034(3) Uani 1 1 d U .
O59 O -0.5425(7) 0.6687(4) 0.5721(6) 0.036(3) Uani 1 1 d . .
O60 O -0.9795(7) 0.7218(5) 0.7275(6) 0.049(4) Uani 1 1 d . .
O61 O -0.7245(8) 0.6671(5) 0.8380(7) 0.049(4) Uani 1 1 d . .
O1W O -0.3004(7) 1.0127(4) 0.5599(6) 0.038(3) Uani 1 1 d . .
O2W O -0.3989(13) 0.6338(9) 0.6708(12) 0.131(6) Uani 1 1 d U .
O3W O -0.3062(11) 0.5356(8) 0.6981(11) 0.112(5) Uani 1 1 d U .
O4W O -0.2869(12) 0.6414(8) 0.5813(11) 0.118(6) Uani 1 1 d U .
O5W O -0.1746(11) 0.5693(8) 0.6444(11) 0.116(5) Uani 1 1 d U .
O6W O -0.2071(7) 0.9079(5) 0.5795(7) 0.047(3) Uani 1 1 d U .
O7W O -0.3119(8) 0.8668(6) 0.4607(7) 0.064(5) Uani 1 1 d . .
O8W O -0.1338(11) 0.6735(10) 0.6969(11) 0.129(5) Uani 1 1 d U .
O9W O -0.4445(9) 1.1745(8) 0.9226(9) 0.099(6) Uani 1 1 d . .
O10W O -0.6373(8) 1.1177(5) 0.7325(8) 0.063(4) Uani 1 1 d . .
O11W O -0.5728(9) 1.0002(6) 0.9624(7) 0.062(5) Uani 1 1 d . .
O12W O -0.6353(11) 0.6145(7) 0.7061(11) 0.116(8) Uani 1 1 d . .
O13W O -0.1575(7) 0.5632(4) 0.8050(7) 0.042(3) Uani 1 1 d U .
O14W O -0.148(2) 0.9589(15) 1.0631(7) 0.104(7) Uani 0.50 1 d PDU .
O15W O -0.2629(11) 0.7704(8) 0.8928(10) 0.110(5) Uani 1 1 d U .
O16W O -0.5078(8) 1.2630(6) 0.9917(7) 0.059(4) Uani 1 1 d U .
O17W O -0.4848(7) 0.8588(5) 0.3354(6) 0.042(3) Uani 1 1 d U .
O18W O -0.3770(11) 0.7322(12) 0.4385(14) 0.080(4) Uani 0.50 1 d PDU .
O19W O -0.2102(14) 0.6824(8) 0.8159(8) 0.151(5) Uani 1 1 d DU .
O20W O -0.165(2) 0.8540(14) 0.9295(19) 0.094(7) Uani 0.50 1 d PU .
O21W O -0.6235(16) 0.6617(11) 0.9789(14) 0.053(6) Uani 0.50 1 d PU .
O22W O -0.418(2) 0.6385(13) 0.5051(18) 0.086(7) Uani 0.50 1 d PU .
O23W O -0.1391(17) 1.0220(12) 0.6004(16) 0.070(6) Uani 0.50 1 d PU .
O24W O -0.5053(16) 0.5588(12) 0.6690(16) 0.070(6) Uani 0.50 1 d PU .
O25W O -0.315(2) 0.9945(15) 0.9481(19) 0.096(7) Uani 0.50 1 d PU .

loop_
_atom_site_aniso_label
_atom_site_aniso_U_11
_atom_site_aniso_U_22
_atom_site_aniso_U_33
_atom_site_aniso_U_23
_atom_site_aniso_U_13
_atom_site_aniso_U_12
W1 0.0121(3) 0.0064(3) 0.0130(3) 0.0020(2) 0.0038(2) 0.0014(2)
W2 0.0133(3) 0.0084(3) 0.0135(3) -0.0031(2) 0.0027(2) -0.0001(2)
W3 0.0213(3) 0.0140(3) 0.0106(3) 0.0015(2) -0.0003(2) -0.0047(2)
W4 0.0140(3) 0.0097(3) 0.0098(3) 0.0002(2) 0.0030(2) 0.0004(2)
W5 0.0125(3) 0.0195(3) 0.0135(3) -0.0029(3) 0.0022(2) -0.0035(2)
W6 0.0270(3) 0.0334(4) 0.0118(3) -0.0022(3) 0.0078(3) -0.0146(3)
W7 0.0304(3) 0.0092(3) 0.0144(3) 0.0044(2) -0.0013(3) -0.0040(3)
W8 0.0105(3) 0.0163(3) 0.0195(3) -0.0012(3) 0.0041(2) 0.0028(2)
W9 0.0138(3) 0.0255(3) 0.0201(3) -0.0096(3) 0.0063(2) 0.0008(3)
W10 0.0380(4) 0.0066(3) 0.0147(3) -0.0017(2) 0.0003(3) -0.0054(3)
W11 0.0107(3) 0.0118(3) 0.0168(3) -0.0023(2) 0.0005(2) 0.0000(2)
W12 0.0374(4) 0.0198(3) 0.0168(3) -0.0017(3) 0.0013(3) -0.0193(3)
W13 0.0238(3) 0.0080(3) 0.0174(3) 0.0007(2) 0.0016(3) 0.0061(2)
W14 0.0370(4) 0.0252(3) 0.0170(3) 0.0042(3) 0.0039(3) -0.0195(3)
W15 0.0105(3) 0.0450(4) 0.0265(3) -0.0108(3) 0.0070(3) -0.0073(3)
W16 0.0311(3) 0.0516(4) 0.0240(4) -0.0023(3) 0.0084(3) -0.0303(3)
W17 0.0180(3) 0.0659(5) 0.0259(3) -0.0180(4) 0.0136(3) -0.0149(3)
P1 0.0086(17) 0.020(2) 0.019(2) -0.0013(17) 0.0063(15) -0.0043(15)
P2 0.0161(18) 0.0043(16) 0.0118(18) 0.0008(15) 0.0004(15) -0.0015(14)
Nd1 0.0124(3) 0.0124(4) 0.0211(4) 0.0018(3) 0.0040(3) 0.0026(3)
Nd2 0.1080(12) 0.0672(9) 0.0722(10) -0.0005(8) 0.0106(9) 0.0286(8)
K1 0.039(2) 0.059(3) 0.050(3) -0.024(2) 0.010(2) 0.010(2)
Na1 0.023(2) 0.027(2) 0.016(2) -0.009(2) 0.0052(19) -0.009(2)
Na2 0.022(3) 0.026(3) 0.028(4) 0.006(3) 0.006(3) -0.007(3)
Na2A 0.071(4) 0.066(5) 0.064(5) 0.006(3) 0.013(3) -0.006(3)
Na3 0.144(10) 0.123(9) 0.117(9) -0.020(8) 0.048(8) 0.046(8)
O1 0.010(4) 0.035(5) 0.034(5) 0.001(4) 0.007(4) -0.003(4)
O2 0.030(5) 0.016(4) 0.017(4) 0.001(4) 0.001(4) -0.008(4)
O3 0.039(6) 0.033(6) 0.011(5) -0.003(5) -0.005(5) -0.002(5)
O4 0.028(5) 0.044(5) 0.025(5) 0.000(4) 0.016(4) -0.012(4)
O5 0.016(4) 0.013(4) 0.021(5) 0.005(4) 0.006(4) -0.001(4)
O6 0.040(6) 0.020(6) 0.015(5) 0.000(5) 0.005(5) -0.006(5)
O7 0.017(5) 0.021(5) 0.012(5) -0.001(4) 0.000(4) -0.005(4)
O8 0.011(4) 0.014(4) 0.009(4) 0.005(4) 0.000(3) 0.003(3)
O9 0.018(3) 0.020(3) 0.018(3) -0.006(3) 0.003(3) -0.001(3)
O10 0.020(3) 0.008(3) 0.015(3) 0.000(3) 0.006(3) 0.002(3)
O11 0.019(4) 0.010(4) 0.018(4) 0.001(4) 0.003(4) 0.004(4)
O12 0.024(5) 0.009(5) 0.027(6) -0.002(4) 0.013(4) -0.006(4)
O13 0.034(6) 0.011(5) 0.015(5) 0.005(4) -0.006(5) -0.008(4)
O14 0.026(5) 0.008(5) 0.013(5) 0.003(4) 0.003(4) -0.004(4)
O15 0.016(5) 0.020(5) 0.019(5) 0.001(5) 0.001(4) -0.007(4)
O16 0.022(5) 0.045(5) 0.027(5) -0.004(4) 0.001(4) -0.014(4)
O17 0.018(6) 0.054(7) 0.024(6) -0.016(6) -0.004(5) 0.000(5)
O18 0.025(6) 0.041(7) 0.025(6) 0.008(5) -0.003(5) -0.016(5)
O19 0.044(7) 0.012(5) 0.044(7) -0.007(5) 0.008(6) 0.002(5)
O20 0.047(6) 0.023(5) 0.031(6) -0.009(5) -0.011(5) 0.019(5)
O21 0.014(5) 0.035(6) 0.032(6) -0.002(5) 0.009(4) 0.001(5)
O22 0.026(3) 0.017(3) 0.015(3) 0.001(3) 0.002(3) -0.003(3)
O23 0.011(5) 0.033(6) 0.030(6) -0.010(5) 0.000(4) -0.005(4)
O24 0.027(5) 0.054(6) 0.033(5) -0.016(5) 0.018(4) -0.002(4)
O25 0.040(7) 0.043(7) 0.015(6) 0.001(5) 0.007(5) -0.011(6)
O26 0.028(5) 0.017(4) 0.011(4) 0.002(4) 0.007(4) -0.005(4)
O27 0.036(6) 0.017(6) 0.037(7) 0.002(5) -0.005(6) -0.005(5)
O28 0.037(5) 0.019(5) 0.020(5) 0.010(4) 0.001(4) 0.001(4)
O29 0.027(5) 0.023(6) 0.027(6) -0.009(5) 0.008(5) -0.009(5)
O30 0.029(6) 0.024(6) 0.019(5) -0.008(5) 0.003(5) -0.007(5)
O31 0.023(5) 0.023(5) 0.014(5) -0.006(4) 0.011(4) -0.008(4)
O32 0.021(5) 0.035(6) 0.012(5) -0.003(5) 0.005(4) -0.003(5)
O33 0.024(6) 0.045(7) 0.033(7) -0.019(6) 0.001(5) -0.013(5)
O34 0.017(3) 0.010(3) 0.016(3) -0.003(3) -0.001(3) -0.002(3)
O35 0.019(4) 0.025(5) 0.009(4) 0.001(4) 0.001(4) -0.004(4)
O36 0.023(5) 0.033(6) 0.022(6) -0.002(5) 0.002(5) -0.013(5)
O37 0.017(4) 0.005(4) 0.019(4) 0.002(4) 0.005(4) 0.000(3)
O38 0.016(4) 0.011(4) 0.017(4) -0.002(4) -0.001(4) -0.007(3)
O39 0.028(5) 0.025(5) 0.010(4) 0.003(4) -0.002(4) -0.011(4)
O40 0.049(7) 0.029(6) 0.017(6) 0.000(5) 0.010(5) -0.008(5)
O41 0.009(4) 0.018(5) 0.020(5) -0.002(4) -0.006(4) -0.003(4)
O42 0.028(5) 0.013(5) 0.019(5) 0.004(4) 0.009(5) 0.002(4)
O43 0.004(4) 0.019(4) 0.017(4) -0.003(4) 0.002(3) 0.000(3)
O44 0.022(5) 0.026(6) 0.026(6) -0.003(5) 0.003(5) -0.014(5)
O45 0.031(5) 0.022(5) 0.005(5) 0.004(4) -0.003(4) -0.006(4)
O46 0.007(3) 0.011(3) 0.015(3) -0.001(3) 0.004(3) 0.000(3)
O47 0.007(4) 0.023(5) 0.012(5) -0.006(4) -0.004(4) -0.002(4)
O48 0.018(4) 0.006(4) 0.010(4) 0.001(3) -0.002(3) 0.003(3)
O49 0.009(3) 0.014(3) 0.017(3) -0.002(3) 0.001(3) 0.003(3)
O50 0.005(4) 0.011(4) 0.005(4) -0.001(3) 0.000(3) -0.001(3)
O51 0.010(4) 0.018(4) 0.019(4) 0.004(4) -0.002(4) -0.003(4)
O52 0.054(8) 0.067(9) 0.038(7) -0.020(7) 0.014(6) 0.003(7)
O53 0.039(5) 0.038(5) 0.029(5) 0.000(4) 0.005(4) -0.019(4)
O54 0.019(5) 0.040(5) 0.031(5) -0.008(4) 0.000(4) 0.003(4)
O55 0.028(5) 0.060(6) 0.041(5) -0.006(5) 0.009(4) -0.015(5)
O56 0.038(5) 0.027(5) 0.020(5) -0.003(4) 0.010(4) -0.007(4)
O57 0.042(6) 0.030(6) 0.038(6) -0.010(5) 0.006(5) -0.022(5)
O58 0.021(5) 0.040(5) 0.044(5) -0.004(5) 0.012(4) 0.008(4)
O59 0.050(7) 0.022(6) 0.030(7) 0.003(5) -0.006(6) 0.003(6)
O60 0.050(7) 0.068(9) 0.031(7) 0.000(7) 0.009(6) -0.031(7)
O61 0.078(9) 0.027(6) 0.046(8) 0.008(6) 0.024(7) -0.019(6)
O1W 0.040(7) 0.029(6) 0.046(8) 0.003(6) 0.009(6) -0.012(6)
O2W 0.128(8) 0.129(8) 0.132(9) 0.006(7) 0.015(6) -0.008(6)
O3W 0.104(7) 0.108(7) 0.122(7) 0.002(6) 0.017(6) 0.005(6)
O4W 0.137(12) 0.120(11) 0.106(11) -0.007(10) 0.044(10) 0.040(10)
O5W 0.118(7) 0.113(7) 0.116(7) 0.000(6) 0.021(6) 0.011(6)
O6W 0.034(5) 0.056(6) 0.055(6) -0.002(5) 0.017(5) 0.008(5)
O7W 0.068(9) 0.082(10) 0.047(9) -0.006(8) 0.024(7) 0.028(8)
O8W 0.122(7) 0.133(7) 0.135(7) -0.013(6) 0.029(6) -0.011(6)
O9W 0.076(10) 0.135(14) 0.083(13) 0.024(11) 0.008(10) -0.060(10)
O10W 0.081(9) 0.042(8) 0.077(10) 0.016(8) 0.044(8) 0.017(7)
O11W 0.076(10) 0.053(9) 0.050(9) -0.003(8) -0.006(8) 0.004(8)
O12W 0.131(16) 0.047(10) 0.17(2) 0.020(12) 0.036(15) -0.024(10)
O13W 0.061(7) 0.016(5) 0.048(7) -0.005(5) 0.003(6) 0.007(5)
O14W 0.098(9) 0.111(9) 0.104(10) 0.000(7) 0.023(7) 0.005(7)
O15W 0.125(8) 0.109(8) 0.097(8) 0.014(6) 0.022(6) 0.002(6)
O16W 0.060(6) 0.072(6) 0.047(6) 0.024(5) 0.017(5) 0.012(5)
O17W 0.047(4) 0.040(4) 0.047(4) -0.005(3) 0.029(3) -0.008(3)
O18W 0.079(5) 0.080(5) 0.080(5) -0.003(4) 0.016(3) 0.002(4)
O19W 0.155(8) 0.153(8) 0.145(8) -0.014(6) 0.028(6) 0.016(6)
O20W 0.093(9) 0.094(9) 0.092(10) 0.004(7) 0.006(7) 0.003(7)
O21W 0.060(8) 0.053(8) 0.043(8) 0.015(6) 0.003(6) -0.002(6)
O22W 0.089(9) 0.087(9) 0.084(9) -0.003(7) 0.020(7) 0.006(7)
O23W 0.065(8) 0.067(9) 0.074(9) -0.001(7) 0.006(6) 0.004(7)
O24W 0.059(8) 0.073(9) 0.078(9) -0.001(7) 0.016(6) 0.002(7)
O25W 0.098(9) 0.101(9) 0.093(9) 0.001(7) 0.026(7) 0.001(7)

loop_
_atom_type_symbol
_atom_type_description
_atom_type_scat_dispersion_real
_atom_type_scat_dispersion_imag
_atom_type_scat_source
O O 0.0106 0.0060 'International Tables Vol C Tables 4.2.6.8 and 6.1.1.4'
H H 0.0000 0.0000 'International Tables Vol C Tables 4.2.6.8 and 6.1.1.4'
P P 0.1023 0.0942 'International Tables Vol C Tables 4.2.6.8 and 6.1.1.4'
Nd Nd -0.1943 3.0179 'International Tables Vol C Tables 4.2.6.8 and 6.1.1.4'
W W -0.8490 6.8722 'International Tables Vol C Tables 4.2.6.8 and 6.1.1.4'
K K 0.2009 0.2494 'International Tables Vol C Tables 4.2.6.8 and 6.1.1.4'
Na Na 0.0362 0.0249 'International Tables Vol C Tables 4.2.6.8 and 6.1.1.4'

loop_
_geom_angle_atom_site_label_1
_geom_angle_atom_site_label_2
_geom_angle_atom_site_label_3
_geom_angle
_geom_angle_site_symmetry_1
_geom_angle_site_symmetry_3
O22 W1 O46 103.3(4) . .
O22 W1 O51 98.9(4) . .
O46 W1 O51 95.0(4) . .
O22 W1 O10 101.9(4) . .
O46 W1 O10 94.2(4) . .
O51 W1 O10 154.7(4) . .
O22 W1 O14 88.6(4) . .
O46 W1 O14 168.1(4) . .
O51 W1 O14 82.5(4) . .
O10 W1 O14 83.7(4) . .
O22 W1 O37 167.1(4) . .
O46 W1 O37 89.1(4) . .
O51 W1 O37 83.4(4) . .
O10 W1 O37 73.2(3) . .
O14 W1 O37 79.1(3) . .
O7 W2 O31 103.6(4) . .
O7 W2 O8 95.5(4) . .
O31 W2 O8 88.2(4) . .
O7 W2 O10 97.7(4) . .
O31 W2 O10 158.7(4) . .
O8 W2 O10 90.6(4) . .
O7 W2 O15 97.6(4) . .
O31 W2 O15 87.0(4) . .
O8 W2 O15 166.8(4) . .
O10 W2 O15 89.4(4) . .
O7 W2 O37 170.7(4) . .
O31 W2 O37 85.3(4) . .
O8 W2 O37 82.0(3) . .
O10 W2 O37 73.4(3) . .
O15 W2 O37 85.3(4) . .
O7 W2 K1 37.1(3) . .
O31 W2 K1 97.1(3) . .
O8 W2 K1 132.3(3) . .
O10 W2 K1 99.4(3) . .
O15 W2 K1 60.7(3) . .
O37 W2 K1 145.6(2) . .
O3 W3 O42 101.2(5) . .
O3 W3 O31 102.1(4) . .
O42 W3 O31 89.9(4) . .
O3 W3 O45 101.1(4) . .
O42 W3 O45 92.9(4) . .
O31 W3 O45 155.6(4) . .
O3 W3 O6 95.1(5) . .
O42 W3 O6 163.5(4) . .
O31 W3 O6 84.0(4) . .
O45 W3 O6 86.5(4) . .
O3 W3 O26 174.5(4) . .
O42 W3 O26 82.1(4) . .
O31 W3 O26 82.3(4) . .
O45 W3 O26 74.1(3) . .
O6 W3 O26 81.8(4) . .
O32 W4 O38 102.3(5) . .
O32 W4 O51 100.7(4) . .
O38 W4 O51 94.6(4) . .
O32 W4 O48 101.2(4) . .
O38 W4 O48 93.8(4) . .
O51 W4 O48 154.2(4) . .
O32 W4 O12 91.4(4) . .
O38 W4 O12 166.3(4) . .
O51 W4 O12 81.1(4) . .
O48 W4 O12 84.9(4) . .
O32 W4 O34 169.5(4) . .
O38 W4 O34 87.0(4) . .
O51 W4 O34 83.4(4) . .
O48 W4 O34 72.7(3) . .
O12 W4 O34 79.6(3) . .
O17 W5 O12 101.9(5) . .
O17 W5 O47 100.1(5) . .
O12 W5 O47 93.1(4) . .
O17 W5 O29 97.8(5) . .
O12 W5 O29 94.5(4) . .
O47 W5 O29 158.7(4) . .
O17 W5 O1 94.0(5) . .
O12 W5 O1 164.0(4) . .
O47 W5 O1 82.6(4) . .
O29 W5 O1 84.7(4) . .
O17 W5 O35 170.3(4) . .
O12 W5 O35 84.6(4) . .
O47 W5 O35 86.5(4) . .
O29 W5 O35 74.4(4) . .
O1 W5 O35 79.8(4) . .
O25 W6 O6 98.5(5) . .
O25 W6 O30 100.7(5) . .
O6 W6 O30 90.5(4) . .
O25 W6 O40 100.5(5) . .
O6 W6 O40 92.0(5) . .
O30 W6 O40 158.1(4) . .
O25 W6 O4 95.8(5) . .
O6 W6 O4 165.5(4) . .
O30 W6 O4 84.6(4) . .
O40 W6 O4 87.7(5) . .
O25 W6 O39 172.7(4) . .
O6 W6 O39 85.2(4) . .
O30 W6 O39 85.6(4) . .
O40 W6 O39 72.9(4) . .
O4 W6 O39 80.9(4) . .
O27 W7 O11 101.6(5) . .
O27 W7 O13 102.5(5) . .
O11 W7 O13 90.9(4) . .
O27 W7 O45 99.7(5) . .
O11 W7 O45 92.6(4) . .
O13 W7 O45 156.3(4) . .
O27 W7 O28 94.6(5) . .
O11 W7 O28 163.7(4) . .
O13 W7 O28 83.5(4) . .
O45 W7 O28 86.6(4) . .
O27 W7 O26 172.8(5) . .
O11 W7 O26 83.2(4) . .
O13 W7 O26 82.7(4) . .
O45 W7 O26 74.5(4) . .
O28 W7 O26 80.9(4) . .
O19 W8 O14 102.7(5) . .
O19 W8 O47 100.7(4) . .
O14 W8 O47 92.9(4) . .
O19 W8 O9 99.7(5) . .
O14 W8 O9 91.5(4) . .
O47 W8 O9 157.6(4) . .
O19 W8 O21 95.8(5) . .
O14 W8 O21 161.5(4) . .
O47 W8 O21 82.9(4) . .
O9 W8 O21 86.0(4) . .
O19 W8 O44 170.3(5) . .
O14 W8 O44 83.2(4) . .
O47 W8 O44 86.5(4) . .
O9 W8 O44 72.2(4) . .
O21 W8 O44 78.6(4) . .
O19 W8 Na2 48.9(4) . 2_356
O14 W8 Na2 122.5(3) . 2_356
O47 W8 Na2 135.0(3) . 2_356
O9 W8 Na2 57.3(3) . 2_356
O21 W8 Na2 70.9(3) . 2_356
O44 W8 Na2 121.4(3) . 2_356
O58 W9 O15 97.9(5) . .
O58 W9 O9 99.0(5) . .
O15 W9 O9 89.0(4) . .
O58 W9 O33 98.9(5) . .
O15 W9 O33 163.1(4) . .
O9 W9 O33 90.8(4) . .
O58 W9 O30 102.4(5) . .
O15 W9 O30 87.7(4) . .
O9 W9 O30 158.6(4) . .
O33 W9 O30 86.3(5) . .
O58 W9 O44 173.1(5) . .
O15 W9 O44 82.6(4) . .
O9 W9 O44 74.1(4) . .
O33 W9 O44 81.0(4) . .
O30 W9 O44 84.5(4) . .
O58 W9 K1 41.1(4) . .
O15 W9 K1 57.0(3) . .
O9 W9 K1 100.6(3) . .
O33 W9 K1 139.4(3) . .
O30 W9 K1 95.3(3) . .
O44 W9 K1 139.6(3) . .
O59 W10 O48 98.9(5) . .
O59 W10 O5 96.3(5) . .
O48 W10 O5 91.3(4) . .
O59 W10 O13 101.7(5) . .
O48 W10 O13 159.3(4) . .
O5 W10 O13 87.7(4) . .
O59 W10 O2 98.6(5) . .
O48 W10 O2 90.1(4) . .
O5 W10 O2 164.7(4) . .
O13 W10 O2 85.7(4) . .
O59 W10 O34 173.7(5) . .
O48 W10 O34 75.3(3) . .
O5 W10 O34 81.4(4) . .
O13 W10 O34 84.1(4) . .
O2 W10 O34 84.2(4) . .
O23 W11 O43 102.8(5) . .
O23 W11 O49 100.2(4) . .
O43 W11 O49 96.6(4) . .
O23 W11 O8 100.3(4) . .
O43 W11 O8 92.9(4) . .
O49 W11 O8 154.9(4) . .
O23 W11 O42 94.4(4) . .
O43 W11 O42 162.7(4) . .
O49 W11 O42 82.7(4) . .
O8 W11 O42 81.5(4) . .
O23 W11 O50 171.2(4) . .
O43 W11 O50 83.2(3) . .
O49 W11 O50 72.4(3) . .
O8 W11 O50 85.8(3) . .
O42 W11 O50 80.1(3) . .
O57 W12 O2 97.9(5) . .
O57 W12 O56 100.6(5) . .
O2 W12 O56 88.8(4) . .
O57 W12 O29 100.5(5) . .
O2 W12 O29 91.0(4) . .
O56 W12 O29 158.7(4) . .
O57 W12 O18 97.4(5) . .
O2 W12 O18 164.4(4) . .
O56 W12 O18 85.7(4) . .
O29 W12 O18 88.9(4) . .
O57 W12 O35 175.1(4) . .
O2 W12 O35 81.7(4) . .
O56 W12 O35 84.3(4) . .
O29 W12 O35 74.7(4) . .
O18 W12 O35 83.3(4) . .
O57 W12 K1 35.0(4) . 2_346
O2 W12 K1 132.3(3) . 2_346
O56 W12 K1 93.2(3) . 2_346
O29 W12 K1 102.5(3) . 2_346
O18 W12 K1 62.6(3) . 2_346
O35 W12 K1 145.9(2) . 2_346
O41 W13 O20 101.7(5) . .
O41 W13 O49 94.5(4) . .
O20 W13 O49 99.8(4) . .
O41 W13 O5 94.9(4) . .
O20 W13 O5 101.2(4) . .
O49 W13 O5 154.7(4) . .
O41 W13 O11 165.0(4) . .
O20 W13 O11 93.3(5) . .
O49 W13 O11 83.5(4) . .
O5 W13 O11 81.3(4) . .
O41 W13 O50 83.9(4) . .
O20 W13 O50 171.4(4) . .
O49 W13 O50 73.0(3) . .
O5 W13 O50 84.7(3) . .
O11 W13 O50 81.4(3) . .
O61 W14 O28 101.3(5) . .
O61 W14 O40 102.4(5) . .
O28 W14 O40 91.8(5) . .
O61 W14 O56 99.3(5) . .
O28 W14 O56 90.0(5) . .
O40 W14 O56 157.4(4) . .
O61 W14 O53 95.0(6) . .
O28 W14 O53 163.3(5) . .
O40 W14 O53 87.8(5) . .
O56 W14 O53 84.1(5) . .
O61 W14 O39 173.1(5) . .
O28 W14 O39 83.8(4) . .
O40 W14 O39 72.6(4) . .
O56 W14 O39 85.2(4) . .
O53 W14 O39 80.2(4) . .
O54 W15 O1 103.1(5) . .
O54 W15 O21 104.1(5) . .
O1 W15 O21 90.7(4) . .
O54 W15 O16 99.0(5) . .
O1 W15 O16 88.3(5) . .
O21 W15 O16 156.5(4) . .
O54 W15 O24 100.3(5) . .
O1 W15 O24 156.1(4) . .
O21 W15 O24 88.2(5) . .
O16 W15 O24 83.4(5) . .
O54 W15 O36 167.1(5) . .
O1 W15 O36 85.5(4) . .
O21 W15 O36 85.2(4) . .
O16 W15 O36 71.3(4) . .
O24 W15 O36 70.6(4) . .
O60 W16 O16 101.4(5) . .
O60 W16 O53 103.6(5) . .
O16 W16 O53 155.0(5) . .
O60 W16 O18 102.5(5) . .
O16 W16 O18 89.1(5) . .
O53 W16 O18 86.0(5) . .
O60 W16 O55 100.2(6) . .
O16 W16 O55 86.3(5) . .
O53 W16 O55 88.8(5) . .
O18 W16 O55 157.3(5) . .
O60 W16 O36 169.7(5) . .
O16 W16 O36 72.0(4) . .
O53 W16 O36 83.2(4) . .
O18 W16 O36 85.5(4) . .
O55 W16 O36 72.0(4) . .
O52 W17 O4 102.8(5) . .
O52 W17 O24 100.7(5) . .
O4 W17 O24 156.5(5) . .
O52 W17 O55 101.7(6) . .
O4 W17 O55 90.5(5) . .
O24 W17 O55 86.2(5) . .
O52 W17 O33 102.0(6) . .
O4 W17 O33 85.1(5) . .
O24 W17 O33 88.7(5) . .
O55 W17 O33 156.3(5) . .
O52 W17 O36 170.6(5) . .
O4 W17 O36 85.1(4) . .
O24 W17 O36 71.7(4) . .
O55 W17 O36 72.7(4) . .
O33 W17 O36 83.7(4) . .
O44 P1 O39 112.0(6) . .
O44 P1 O35 112.7(6) . .
O39 P1 O35 111.4(6) . .
O44 P1 O36 106.9(6) . .
O39 P1 O36 107.4(6) . .
O35 P1 O36 106.2(5) . .
O34 P2 O26 109.4(5) . .
O34 P2 O50 109.5(5) . .
O26 P2 O50 110.5(5) . .
O34 P2 O37 108.9(5) . .
O26 P2 O37 108.8(5) . .
O50 P2 O37 109.6(5) . .
O38 Nd1 O46 71.9(3) . .
O38 Nd1 O43 117.9(3) . .
O46 Nd1 O43 74.8(3) . .
O38 Nd1 O41 75.9(3) . .
O46 Nd1 O41 119.4(3) . .
O43 Nd1 O41 77.2(3) . .
O38 Nd1 O22 71.8(3) . 3_476
O46 Nd1 O22 72.6(3) . 3_476
O43 Nd1 O22 140.5(3) . 3_476
O41 Nd1 O22 139.4(3) . 3_476
O38 Nd1 O6W 144.0(4) . .
O46 Nd1 O6W 142.8(4) . .
O43 Nd1 O6W 76.8(4) . .
O41 Nd1 O6W 76.1(4) . .
O22 Nd1 O6W 119.3(4) 3_476 .
O38 Nd1 O1W 139.4(3) . .
O46 Nd1 O1W 78.7(3) . .
O43 Nd1 O1W 79.2(3) . .
O41 Nd1 O1W 144.3(3) . .
O22 Nd1 O1W 73.1(3) 3_476 .
O6W Nd1 O1W 72.7(4) . .
O38 Nd1 O7W 84.5(4) . .
O46 Nd1 O7W 142.9(4) . .
O43 Nd1 O7W 142.3(4) . .
O41 Nd1 O7W 80.1(4) . .
O22 Nd1 O7W 73.0(4) 3_476 .
O6W Nd1 O7W 68.7(4) . .
O1W Nd1 O7W 103.9(4) . .
O8W Nd2 O19W 74.0(8) . .
O8W Nd2 O3W 137.3(7) . .
O19W Nd2 O3W 128.3(7) . .
O8W Nd2 O20 75.6(6) . .
O19W Nd2 O20 70.3(5) . .
O3W Nd2 O20 141.9(5) . .
O8W Nd2 O5W 69.1(7) . .
O19W Nd2 O5W 129.8(7) . .
O3W Nd2 O5W 69.6(7) . .
O20 Nd2 O5W 128.3(6) . .
O8W Nd2 O4W 84.3(7) . .
O19W Nd2 O4W 141.0(7) . .
O3W Nd2 O4W 89.4(7) . .
O20 Nd2 O4W 73.3(5) . .
O5W Nd2 O4W 66.8(6) . .
O8W Nd2 O2W 142.8(7) . .
O19W Nd2 O2W 111.3(8) . .
O3W Nd2 O2W 69.9(6) . .
O20 Nd2 O2W 72.3(5) . .
O5W Nd2 O2W 118.7(7) . .
O4W Nd2 O2W 68.9(7) . .
O8W Nd2 O13W 84.7(6) . .
O19W Nd2 O13W 71.5(5) . .
O3W Nd2 O13W 72.9(5) . .
O20 Nd2 O13W 140.5(3) . .
O5W Nd2 O13W 72.3(5) . .
O4W Nd2 O13W 138.9(5) . .
O2W Nd2 O13W 132.5(6) . .
O57 K1 O7 164.6(4) 2_356 .
O57 K1 O3 74.6(3) 2_356 3_477
O7 K1 O3 120.3(3) . 3_477
O57 K1 O9W 111.4(5) 2_356 .
O7 K1 O9W 78.6(4) . .
O3 K1 O9W 73.7(4) 3_477 .
O57 K1 O11W 110.7(4) 2_356 .
O7 K1 O11W 73.9(4) . .
O3 K1 O11W 70.4(4) 3_477 .
O9W K1 O11W 113.1(5) . .
O57 K1 O58 68.2(3) 2_356 .
O7 K1 O58 101.1(3) . .
O3 K1 O58 109.2(4) 3_477 .
O9W K1 O58 176.5(4) . .
O11W K1 O58 70.0(4) . .
O57 K1 O10W 91.5(4) 2_356 .
O7 K1 O10W 74.1(3) . .
O3 K1 O10W 164.2(4) 3_477 .
O9W K1 O10W 105.4(5) . .
O11W K1 O10W 122.7(4) . .
O58 K1 O10W 71.3(4) . .
O57 K1 O15 114.8(3) 2_356 .
O7 K1 O15 52.2(3) . .
O3 K1 O15 137.7(3) 3_477 .
O9W K1 O15 129.5(4) . .
O11W K1 O15 67.7(3) . .
O58 K1 O15 49.5(3) . .
O10W K1 O15 55.1(3) . .
O57 K1 W12 21.3(2) 2_356 2_356
O7 K1 W12 152.1(3) . 2_356
O3 K1 W12 83.3(2) 3_477 2_356
O9W K1 W12 96.2(4) . 2_356
O11W K1 W12 131.9(3) . 2_356
O58 K1 W12 82.5(2) . 2_356
O10W K1 W12 81.1(3) . 2_356
O15 K1 W12 121.04(19) . 2_356
O57 K1 W2 144.5(3) 2_356 .
O7 K1 W2 22.24(19) . .
O3 K1 W2 131.1(3) 3_477 .
O9W K1 W2 100.6(4) . .
O11W K1 W2 67.8(3) . .
O58 K1 W2 78.9(2) . .
O10W K1 W2 64.7(3) . .
O15 K1 W2 30.08(16) . .
W12 K1 W2 144.77(12) 2_356 .
O57 K1 W9 89.2(3) 2_356 .
O7 K1 W9 79.3(2) . .
O3 K1 W9 123.1(3) 3_477 .
O9W K1 W9 157.2(4) . .
O11W K1 W9 65.3(3) . .
O58 K1 W9 21.9(2) . .
O10W K1 W9 63.0(3) . .
O15 K1 W9 27.73(16) . .
W12 K1 W9 100.81(9) 2_356 .
W2 K1 W9 57.09(6) . .
O23 Na1 O14W 144.8(9) . .
O23 Na1 O25W 76.8(9) . .
O14W Na1 O25W 87.6(12) . .
O23 Na1 O20W 69.4(8) . .
O14W Na1 O20W 87.3(12) . .
O25W Na1 O20W 110.1(12) . .
O61 Na2 O19 82.7(5) . 2_346
O61 Na2 O21W 65.4(6) . .
O19 Na2 O21W 68.9(6) 2_346 .
O61 Na2 O12W 76.9(5) . .
O19 Na2 O12W 125.1(5) 2_346 .
O21W Na2 O12W 138.1(7) . .
O61 Na2 O27 103.9(5) . .
O19 Na2 O27 160.1(5) 2_346 .
O21W Na2 O27 96.5(7) . .
O12W Na2 O27 74.8(5) . .
O61 Na2 W8 87.9(4) . 2_346
O19 Na2 W8 27.2(2) 2_346 2_346
O21W Na2 W8 95.4(6) . 2_346
O12W Na2 W8 101.1(4) . 2_346
O27 Na2 W8 165.9(4) . 2_346
O21W Na2A O27 117.7(11) . .
O18W Na3 O41 91.4(7) . .
O18W Na3 O40 69.4(7) . 4_675
O41 Na3 O40 154.3(5) . 4_675
O18W Na3 O7W 73.3(7) . .
O41 Na3 O7W 65.9(4) . .
O40 Na3 O7W 91.5(5) 4_675 .
O18W Na3 O21W 122.0(9) . 4_675
O41 Na3 O21W 107.8(7) . 4_675
O40 Na3 O21W 71.4(6) 4_675 4_675
O7W Na3 O21W 66.8(6) . 4_675
W15 O1 W5 148.2(6) . .
W12 O2 W10 163.0(6) . .
W3 O3 K1 166.3(6) . 3_477
W17 O4 W6 151.6(6) . .
W10 O5 W13 154.4(6) . .
W6 O6 W3 162.0(6) . .
W2 O7 K1 120.6(4) . .
W2 O8 W11 153.1(5) . .
W9 O9 W8 123.0(5) . .
W2 O10 W1 121.9(5) . .
W7 O11 W13 150.7(5) . .
W5 O12 W4 163.5(5) . .
W7 O13 W10 146.8(6) . .
W8 O14 W1 162.0(5) . .
W9 O15 W2 162.1(6) . .
W9 O15 K1 95.3(4) . .
W2 O15 K1 89.3(3) . .
W16 O16 W15 124.0(5) . .
W16 O18 W12 149.5(6) . .
W8 O19 Na2 103.9(6) . 2_356
W13 O20 Nd2 154.2(7) . .
W15 O21 W8 148.5(6) . .
W1 O22 Nd1 153.1(5) . 3_476
W11 O23 Na1 164.7(6) . .
W17 O24 W15 125.0(6) . .
P2 O26 W7 123.8(5) . .
P2 O26 W3 125.2(5) . .
W7 O26 W3 89.8(3) . .
W7 O27 Na2A 125.2(7) . .
W7 O27 Na2 119.3(5) . .
Na2A O27 Na2 25.7(4) . .
W14 O28 W7 163.1(6) . .
W12 O29 W5 120.1(5) . .
W6 O30 W9 150.8(6) . .
W2 O31 W3 147.5(6) . .
W9 O33 W17 152.0(7) . .
P2 O34 W10 127.8(5) . .
P2 O34 W4 125.5(5) . .
W10 O34 W4 91.0(3) . .
P1 O35 W5 129.2(5) . .
P1 O35 W12 128.5(5) . .
W5 O35 W12 89.9(3) . .
P1 O36 W15 123.1(6) . .
P1 O36 W17 123.3(5) . .
W15 O36 W17 92.7(4) . .
P1 O36 W16 124.9(6) . .
W15 O36 W16 92.6(3) . .
W17 O36 W16 90.9(4) . .
P2 O37 W2 126.5(5) . .
P2 O37 W1 126.6(5) . .
W2 O37 W1 91.5(3) . .
W4 O38 Nd1 157.4(5) . .
P1 O39 W6 128.5(6) . .
P1 O39 W14 128.8(5) . .
W6 O39 W14 90.9(3) . .
W6 O40 W14 122.9(5) . .
W6 O40 Na3 110.5(5) . 4_576
W14 O40 Na3 126.4(5) . 4_576
W13 O41 Nd1 135.0(5) . .
W13 O41 Na3 115.1(5) . .
Nd1 O41 Na3 109.4(4) . .
W3 O42 W11 152.1(5) . .
W11 O43 Nd1 135.3(4) . .
P1 O44 W9 129.5(6) . .
P1 O44 W8 129.0(6) . .
W9 O44 W8 90.3(3) . .
W7 O45 W3 121.3(5) . .
W1 O46 Nd1 156.6(5) . .
W5 O47 W8 154.9(6) . .
W10 O48 W4 120.9(5) . .
W11 O49 W13 119.8(4) . .
P2 O50 W13 127.0(5) . .
P2 O50 W11 126.5(5) . .
W13 O50 W11 92.8(3) . .
W1 O51 W4 141.1(5) . .
W16 O53 W14 152.4(7) . .
W17 O55 W16 124.4(6) . .
W12 O56 W14 152.5(6) . .
W12 O57 K1 123.6(6) . 2_346
W9 O58 K1 117.1(5) . .
W14 O61 Na2 117.0(7) . .
Nd1 O7W Na3 102.0(5) . .
Na2A O21W Na2 25.2(6) . .
Na2A O21W Na3 163.7(13) . 4_576
Na2 O21W Na3 139.8(10) . 4_576

loop_
_geom_bond_atom_site_label_1
_geom_bond_atom_site_label_2
_geom_bond_distance
_geom_bond_site_symmetry_2
W1 O22 1.708(9) .
W1 O46 1.762(8) .
W1 O51 1.907(9) .
W1 O10 1.917(9) .
W1 O14 2.088(10) .
W1 O37 2.341(9) .
W2 O7 1.708(9) .
W2 O31 1.881(9) .
W2 O8 1.908(9) .
W2 O10 1.914(9) .
W2 O15 1.946(9) .
W2 O37 2.334(9) .
W2 K1 3.883(4) .
W3 O3 1.720(10) .
W3 O42 1.843(10) .
W3 O31 1.909(9) .
W3 O45 1.929(10) .
W3 O6 2.024(11) .
W3 O26 2.375(9) .
W4 O32 1.751(10) .
W4 O38 1.757(9) .
W4 O51 1.922(9) .
W4 O48 1.945(8) .
W4 O12 2.053(9) .
W4 O34 2.372(9) .
W5 O17 1.716(10) .
W5 O12 1.811(10) .
W5 O47 1.879(9) .
W5 O29 1.936(10) .
W5 O1 2.041(10) .
W5 O35 2.361(9) .
W6 O25 1.684(11) .
W6 O6 1.807(11) .
W6 O30 1.883(10) .
W6 O40 1.901(10) .
W6 O4 1.982(10) .
W6 O39 2.340(10) .
W7 O27 1.692(10) .
W7 O11 1.854(10) .
W7 O13 1.904(9) .
W7 O45 1.913(9) .
W7 O28 2.059(11) .
W7 O26 2.371(9) .
W8 O19 1.720(10) .
W8 O14 1.789(9) .
W8 O47 1.913(9) .
W8 O9 1.923(9) .
W8 O21 2.020(10) .
W8 O44 2.384(10) .
W8 Na2 3.650(11) 2_356
W9 O58 1.680(11) .
W9 O15 1.878(9) .
W9 O9 1.882(9) .
W9 O33 1.891(11) .
W9 O30 1.917(10) .
W9 O44 2.331(10) .
W9 K1 4.019(4) .
W10 O59 1.722(11) .
W10 O48 1.889(9) .
W10 O5 1.900(9) .
W10 O13 1.904(10) .
W10 O2 1.937(10) .
W10 O34 2.304(9) .
W11 O23 1.724(9) .
W11 O43 1.774(9) .
W11 O49 1.915(9) .
W11 O8 1.938(9) .
W11 O42 2.041(10) .
W11 O50 2.317(8) .
W12 O57 1.696(11) .
W12 O2 1.863(10) .
W12 O56 1.897(10) .
W12 O29 1.917(10) .
W12 O18 1.920(11) .
W12 O35 2.362(9) .
W12 K1 3.882(4) 2_346
W13 O41 1.758(10) .
W13 O20 1.784(10) .
W13 O49 1.933(9) .
W13 O5 1.947(9) .
W13 O11 2.035(10) .
W13 O50 2.282(8) .
W14 O61 1.723(11) .
W14 O28 1.766(11) .
W14 O40 1.903(10) .
W14 O56 1.908(10) .
W14 O53 1.947(11) .
W14 O39 2.351(10) .
W15 O54 1.687(10) .
W15 O1 1.833(11) .
W15 O21 1.846(10) .
W15 O16 1.961(11) .
W15 O24 1.968(11) .
W15 O36 2.347(10) .
W16 O60 1.666(12) .
W16 O16 1.895(11) .
W16 O53 1.898(11) .
W16 O18 1.914(11) .
W16 O55 1.927(12) .
W16 O36 2.363(10) .
W17 O52 1.720(13) .
W17 O4 1.868(11) .
W17 O24 1.875(11) .
W17 O55 1.881(12) .
W17 O33 1.916(11) .
W17 O36 2.361(11) .
P1 O44 1.512(10) .
P1 O39 1.525(10) .
P1 O35 1.543(10) .
P1 O36 1.597(11) .
P2 O34 1.543(9) .
P2 O26 1.551(10) .
P2 O50 1.554(9) .
P2 O37 1.557(9) .
Nd1 O38 2.365(9) .
Nd1 O46 2.380(9) .
Nd1 O43 2.386(9) .
Nd1 O41 2.402(9) .
Nd1 O22 2.498(9) 3_476
Nd1 O6W 2.498(11) .
Nd1 O1W 2.514(11) .
Nd1 O7W 2.526(14) .
Nd2 O8W 2.35(2) .
Nd2 O19W 2.403(14) .
Nd2 O3W 2.428(19) .
Nd2 O20 2.434(10) .
Nd2 O5W 2.47(2) .
Nd2 O4W 2.47(2) .
Nd2 O2W 2.53(2) .
Nd2 O13W 2.730(11) .
K1 O57 2.677(12) 2_356
K1 O7 2.724(10) .
K1 O3 2.808(11) 3_477
K1 O9W 2.896(16) .
K1 O11W 2.921(14) .
K1 O58 2.966(11) .
K1 O10W 3.014(15) .
K1 O15 3.386(10) .
K1 W12 3.882(4) 2_356
Na1 O23 2.425(11) .
Na1 O14W 2.434(14) .
Na1 O25W 2.50(4) .
Na1 O20W 2.74(3) .
Na2 O61 2.637(17) .
Na2 O19 2.832(16) 2_346
Na2 O21W 2.84(3) .
Na2 O12W 2.90(2) .
Na2 O27 2.906(15) .
Na2 W8 3.650(11) 2_346
Na2A O21W 2.15(3) .
Na2A O27 2.84(2) .
Na3 O18W 2.729(16) .
Na3 O41 2.845(15) .
Na3 O40 2.914(16) 4_675
Na3 O7W 2.982(18) .
Na3 O21W 3.00(3) 4_675
O3 K1 2.808(11) 3_477
O19 Na2 2.832(16) 2_356
O22 Nd1 2.498(9) 3_476
O40 Na3 2.914(16) 4_576
O57 K1 2.677(12) 2_346
O21W Na3 3.00(3) 4_576
